data_4071194
loop_
_publ_author_name
'Bai, Tao'
'Xue, Liqin'
'Xue, Peng'
'Zhu, Jun'
'Sung, Herman Ho-Yung'
'Ma, Shengming'
'Wiliams, Ian Duncan'
'Lin, Zhenyang'
'Jia, Guochen'

_publ_section_title
;
 Insertion Reactions of Allenes with Palladium Aryl Complexes
 [PdI(Ph)(PPh3)]2and PdI(Ph)(dppe)
;
_journal_issue 11
_journal_name_full Organometallics
_journal_page_first 2614
_journal_paper_doi 10.1021/om800030a
_journal_volume 27
_journal_year 2008
_chemical_formula_sum 'C31 H32 I P Pd'
_chemical_formula_weight 668.84
_chemical_name_systematic
; 
 ? 
;
_space_group_IT_number 14
_symmetry_cell_setting monoclinic
_symmetry_space_group_name_Hall '-P 2ybc'
_symmetry_space_group_name_H-M 'P 1 21/c 1'
_atom_sites_solution_hydrogens geom
_atom_sites_solution_primary direct
_atom_sites_solution_secondary difmap
_audit_creation_method SHELXL-97
_cell_angle_alpha 90.00
_cell_angle_beta 95.5750(10)
_cell_angle_gamma 90.00
_cell_formula_units_Z 4
_cell_length_a 14.8326(11)
_cell_length_b 10.1125(7)
_cell_length_c 18.9106(14)
_cell_measurement_reflns_used 5187
_cell_measurement_temperature 100(2)
_cell_measurement_theta_max 28.18
_cell_measurement_theta_min 2.67
_cell_volume 2823.1(4)
_computing_structure_refinement 'SHELXL-97 (Sheldrick, 1997)'
_computing_structure_solution 'SHELXS-97 (Sheldrick, 1990)'
_diffrn_ambient_temperature 100(2)
_diffrn_measured_fraction_theta_full 0.994
_diffrn_measured_fraction_theta_max 0.993
_diffrn_radiation_monochromator graphite
_diffrn_radiation_source 'fine-focus sealed tube'
_diffrn_radiation_type MoK\a
_diffrn_radiation_wavelength 0.71073
_diffrn_reflns_av_R_equivalents 0.0182
_diffrn_reflns_av_sigmaI/netI 0.0208
_diffrn_reflns_limit_h_max 18
_diffrn_reflns_limit_h_min -13
_diffrn_reflns_limit_k_max 12
_diffrn_reflns_limit_k_min -12
_diffrn_reflns_limit_l_max 22
_diffrn_reflns_limit_l_min -23
_diffrn_reflns_number 15844
_diffrn_reflns_theta_full 25.00
_diffrn_reflns_theta_max 26.00
_diffrn_reflns_theta_min 2.29
_exptl_absorpt_coefficient_mu 1.824
_exptl_absorpt_correction_T_max 1.00
_exptl_absorpt_correction_T_min 0.86
_exptl_absorpt_correction_type multi-scan
_exptl_absorpt_process_details SADABS
_exptl_crystal_colour yellow
_exptl_crystal_density_diffrn 1.574
_exptl_crystal_density_method 'not measured'
_exptl_crystal_description bar
_exptl_crystal_F_000 1328
_exptl_crystal_size_max 0.30
_exptl_crystal_size_mid 0.12
_exptl_crystal_size_min 0.10
_refine_diff_density_max 0.689
_refine_diff_density_min -0.371
_refine_diff_density_rms 0.070
_refine_ls_extinction_method none
_refine_ls_goodness_of_fit_ref 1.046
_refine_ls_hydrogen_treatment constr
_refine_ls_matrix_type full
_refine_ls_number_parameters 307
_refine_ls_number_reflns 5514
_refine_ls_number_restraints 0
_refine_ls_restrained_S_all 1.046
_refine_ls_R_factor_all 0.0226
_refine_ls_R_factor_gt 0.0197
_refine_ls_shift/su_max 0.002
_refine_ls_shift/su_mean 0.000
_refine_ls_structure_factor_coef Fsqd
_refine_ls_weighting_details 'calc w=1/[\s^2^(Fo^2^)+(0.0264P)^2^+1.2505P] where P=(Fo^2^+2Fc^2^)/3'
_refine_ls_weighting_scheme calc
_refine_ls_wR_factor_gt 0.0484
_refine_ls_wR_factor_ref 0.0494
_reflns_number_gt 5072
_reflns_number_total 5514
_reflns_threshold_expression >2sigma(I)
_cod_data_source_file om800030a-file002.cif
_cod_data_source_block peng46-trans-5
_cod_depositor_comments
;
The following automatic conversions were performed:

'_symmetry_cell_setting' value 'Monoclinic' changed to 'monoclinic'
according to /home/saulius/struct/CIF-dictionaries/cif_core.dic
dictionary named 'cif_core.dic' version 2.4.1 from 2010-06-29.

Automatic conversion script
Id: cif_fix_values 1715 2011-07-08 13:25:40Z adriana 
;
_cod_original_sg_symbol_H-M P2(1)/c
_cod_database_code 4071194

loop_
_symmetry_equiv_pos_as_xyz
'x, y, z'
'-x, y+1/2, -z+1/2'
'-x, -y, -z'
'x, -y-1/2, z-1/2'

loop_
_atom_site_label
_atom_site_type_symbol
_atom_site_fract_x
_atom_site_fract_y
_atom_site_fract_z
_atom_site_U_iso_or_equiv
_atom_site_adp_type
_atom_site_occupancy
_atom_site_symmetry_multiplicity
_atom_site_calc_flag
_atom_site_refinement_flags
Pd1 Pd 0.223258(10) 0.512308(14) 0.304426(7) 0.01486(5) Uani 1 1 d .
I1 I 0.181491(9) 0.579383(13) 0.169764(7) 0.02188(5) Uani 1 1 d .
P1 P 0.27588(3) 0.29658(5) 0.29984(3) 0.01550(10) Uani 1 1 d .
C1 C 0.23856(15) 0.5134(2) 0.41830(10) 0.0204(4) Uani 1 1 d .
H1A H 0.1839 0.4919 0.4422 0.025 Uiso 1 1 calc R
H1B H 0.2946 0.4729 0.4415 0.025 Uiso 1 1 calc R
C2 C 0.24581(14) 0.6454(2) 0.39396(10) 0.0186(4) Uani 1 1 d .
C3 C 0.17370(14) 0.7010(2) 0.34869(11) 0.0201(4) Uani 1 1 d .
H3A H 0.1919 0.7813 0.3227 0.024 Uiso 1 1 calc R
C4 C 0.07086(14) 0.6945(2) 0.35602(12) 0.0255(5) Uani 1 1 d .
C5 C 0.05459(17) 0.7368(3) 0.43188(14) 0.0389(6) Uani 1 1 d .
H5A H 0.0826 0.6724 0.4659 0.058 Uiso 1 1 calc R
H5B H -0.0107 0.7409 0.4361 0.058 Uiso 1 1 calc R
H5C H 0.0815 0.8241 0.4419 0.058 Uiso 1 1 calc R
C6 C 0.02587(17) 0.7965(3) 0.30346(15) 0.0454(7) Uani 1 1 d .
H6A H 0.0358 0.7709 0.2548 0.068 Uiso 1 1 calc R
H6B H 0.0524 0.8839 0.3139 0.068 Uiso 1 1 calc R
H6C H -0.0393 0.7997 0.3081 0.068 Uiso 1 1 calc R
C7 C 0.02546(17) 0.5598(3) 0.34011(17) 0.0441(7) Uani 1 1 d .
H7A H 0.0531 0.4935 0.3733 0.066 Uiso 1 1 calc R
H7B H 0.0338 0.5334 0.2913 0.066 Uiso 1 1 calc R
H7C H -0.0394 0.5666 0.3456 0.066 Uiso 1 1 calc R
C8 C 0.33660(14) 0.7119(2) 0.40244(11) 0.0197(4) Uani 1 1 d .
C9 C 0.37566(14) 0.7695(2) 0.34553(11) 0.0208(4) Uani 1 1 d .
H9A H 0.3435 0.7692 0.2996 0.025 Uiso 1 1 calc R
C10 C 0.46088(15) 0.8272(2) 0.35551(11) 0.0247(4) Uani 1 1 d .
H10A H 0.4871 0.8645 0.3162 0.030 Uiso 1 1 calc R
C11 C 0.50802(16) 0.8307(3) 0.42268(13) 0.0354(6) Uani 1 1 d .
H11A H 0.5661 0.8710 0.4295 0.042 Uiso 1 1 calc R
C12 C 0.46968(19) 0.7748(3) 0.47969(13) 0.0466(7) Uani 1 1 d .
H12A H 0.5014 0.7773 0.5258 0.056 Uiso 1 1 calc R
C13 C 0.38462(16) 0.7148(3) 0.46962(12) 0.0335(6) Uani 1 1 d .
H13A H 0.3592 0.6756 0.5088 0.040 Uiso 1 1 calc R
C21 C 0.25183(13) 0.18569(19) 0.22360(10) 0.0177(4) Uani 1 1 d .
C22 C 0.22453(14) 0.0550(2) 0.23197(11) 0.0199(4) Uani 1 1 d .
H22A H 0.2160 0.0227 0.2780 0.024 Uiso 1 1 calc R
C23 C 0.20964(14) -0.0283(2) 0.17354(11) 0.0221(4) Uani 1 1 d .
H23A H 0.1908 -0.1169 0.1798 0.027 Uiso 1 1 calc R
C24 C 0.22216(15) 0.0177(2) 0.10609(12) 0.0246(5) Uani 1 1 d .
H24A H 0.2122 -0.0395 0.0662 0.030 Uiso 1 1 calc R
C25 C 0.24941(17) 0.1477(2) 0.09706(11) 0.0290(5) Uani 1 1 d .
H25A H 0.2579 0.1794 0.0509 0.035 Uiso 1 1 calc R
C26 C 0.26426(15) 0.2317(2) 0.15538(11) 0.0248(5) Uani 1 1 d .
H26A H 0.2829 0.3204 0.1489 0.030 Uiso 1 1 calc R
C31 C 0.39953(13) 0.2896(2) 0.31509(10) 0.0176(4) Uani 1 1 d .
C32 C 0.44749(14) 0.1721(2) 0.30662(11) 0.0212(4) Uani 1 1 d .
H32A H 0.4155 0.0937 0.2923 0.025 Uiso 1 1 calc R
C33 C 0.54117(14) 0.1695(2) 0.31891(11) 0.0227(4) Uani 1 1 d .
H33A H 0.5730 0.0891 0.3138 0.027 Uiso 1 1 calc R
C34 C 0.58863(14) 0.2847(2) 0.33883(10) 0.0218(4) Uani 1 1 d .
H34A H 0.6528 0.2825 0.3475 0.026 Uiso 1 1 calc R
C35 C 0.54227(14) 0.4028(2) 0.34611(11) 0.0231(4) Uani 1 1 d .
H35A H 0.5747 0.4816 0.3589 0.028 Uiso 1 1 calc R
C36 C 0.44806(14) 0.4051(2) 0.33459(11) 0.0201(4) Uani 1 1 d .
H36A H 0.4164 0.4856 0.3400 0.024 Uiso 1 1 calc R
C41 C 0.23218(14) 0.20233(19) 0.37189(10) 0.0179(4) Uani 1 1 d .
C42 C 0.13815(15) 0.2085(2) 0.37548(11) 0.0234(4) Uani 1 1 d .
H42A H 0.1016 0.2579 0.3409 0.028 Uiso 1 1 calc R
C43 C 0.09778(16) 0.1431(2) 0.42892(11) 0.0273(5) Uani 1 1 d .
H43A H 0.0341 0.1475 0.4307 0.033 Uiso 1 1 calc R
C44 C 0.15130(17) 0.0710(2) 0.47980(11) 0.0284(5) Uani 1 1 d .
H44A H 0.1244 0.0279 0.5171 0.034 Uiso 1 1 calc R
C45 C 0.24428(17) 0.0623(2) 0.47595(11) 0.0282(5) Uani 1 1 d .
H45A H 0.2804 0.0116 0.5102 0.034 Uiso 1 1 calc R
C46 C 0.28502(15) 0.1275(2) 0.42208(11) 0.0228(4) Uani 1 1 d .
H46A H 0.3485 0.1208 0.4197 0.027 Uiso 1 1 calc R

loop_
_atom_site_aniso_label
_atom_site_aniso_U_11
_atom_site_aniso_U_22
_atom_site_aniso_U_33
_atom_site_aniso_U_23
_atom_site_aniso_U_13
_atom_site_aniso_U_12
Pd1 0.01522(8) 0.01500(8) 0.01423(8) -0.00098(5) 0.00084(6) -0.00010(5)
I1 0.02867(8) 0.01950(8) 0.01655(7) -0.00038(5) -0.00257(5) -0.00071(5)
P1 0.0158(2) 0.0152(2) 0.0154(2) 0.00014(18) 0.00140(19) -0.00094(19)
C1 0.0221(11) 0.0252(11) 0.0143(9) -0.0018(8) 0.0036(8) -0.0017(8)
C2 0.0205(10) 0.0217(10) 0.0137(9) -0.0052(8) 0.0029(8) -0.0020(8)
C3 0.0204(10) 0.0182(10) 0.0218(10) -0.0055(8) 0.0018(8) -0.0008(8)
C4 0.0187(11) 0.0267(11) 0.0311(12) -0.0087(9) 0.0021(9) 0.0010(9)
C5 0.0286(13) 0.0486(16) 0.0414(14) -0.0151(12) 0.0123(11) -0.0015(11)
C6 0.0259(13) 0.0581(18) 0.0517(16) 0.0065(14) 0.0010(12) 0.0151(13)
C7 0.0202(12) 0.0422(15) 0.071(2) -0.0230(14) 0.0073(12) -0.0074(11)
C8 0.0206(10) 0.0187(10) 0.0198(10) -0.0030(8) 0.0013(8) -0.0003(8)
C9 0.0237(11) 0.0195(10) 0.0188(10) -0.0017(8) 0.0008(8) 0.0000(8)
C10 0.0279(12) 0.0224(10) 0.0244(11) -0.0003(8) 0.0058(9) -0.0036(9)
C11 0.0242(12) 0.0503(15) 0.0312(12) -0.0037(11) -0.0001(10) -0.0163(11)
C12 0.0382(15) 0.077(2) 0.0226(12) 0.0008(12) -0.0079(11) -0.0248(14)
C13 0.0319(13) 0.0508(15) 0.0176(11) 0.0022(10) 0.0005(9) -0.0153(11)
C21 0.0159(10) 0.0174(9) 0.0195(10) -0.0025(7) 0.0011(8) 0.0022(8)
C22 0.0186(10) 0.0207(10) 0.0207(10) 0.0004(8) 0.0033(8) 0.0006(8)
C23 0.0183(10) 0.0189(10) 0.0291(11) -0.0039(8) 0.0021(9) -0.0005(8)
C24 0.0241(11) 0.0250(11) 0.0241(11) -0.0074(8) -0.0013(9) 0.0061(9)
C25 0.0432(14) 0.0261(11) 0.0181(10) -0.0004(9) 0.0050(9) 0.0079(10)
C26 0.0344(12) 0.0182(10) 0.0224(10) 0.0015(8) 0.0060(9) 0.0036(9)
C31 0.0152(9) 0.0217(10) 0.0160(9) 0.0018(7) 0.0023(7) -0.0007(8)
C32 0.0208(11) 0.0196(10) 0.0233(10) -0.0010(8) 0.0019(8) -0.0010(8)
C33 0.0230(11) 0.0224(10) 0.0228(10) 0.0007(8) 0.0021(8) 0.0028(9)
C34 0.0164(10) 0.0298(11) 0.0190(10) 0.0022(8) 0.0013(8) -0.0005(8)
C35 0.0227(11) 0.0245(11) 0.0221(10) -0.0009(8) 0.0028(8) -0.0059(9)
C36 0.0223(11) 0.0187(10) 0.0197(10) -0.0004(8) 0.0037(8) 0.0008(8)
C41 0.0218(10) 0.0160(9) 0.0161(9) -0.0020(7) 0.0021(8) -0.0025(8)
C42 0.0237(11) 0.0236(11) 0.0226(10) 0.0017(8) 0.0016(9) -0.0008(9)
C43 0.0261(12) 0.0302(12) 0.0263(11) -0.0025(9) 0.0065(9) -0.0062(9)
C44 0.0386(13) 0.0301(12) 0.0170(10) 0.0001(8) 0.0058(9) -0.0143(10)
C45 0.0378(13) 0.0257(11) 0.0200(11) 0.0030(9) -0.0034(9) -0.0064(10)
C46 0.0237(11) 0.0233(11) 0.0207(10) 0.0014(8) -0.0010(8) -0.0028(9)

loop_
_atom_type_symbol
_atom_type_description
_atom_type_scat_dispersion_real
_atom_type_scat_dispersion_imag
_atom_type_scat_source
C C 0.0033 0.0016 'International Tables Vol C Tables 4.2.6.8 and 6.1.1.4'
H H 0.0000 0.0000 'International Tables Vol C Tables 4.2.6.8 and 6.1.1.4'
P P 0.1023 0.0942 'International Tables Vol C Tables 4.2.6.8 and 6.1.1.4'
Pd Pd -0.9988 1.0072 'International Tables Vol C Tables 4.2.6.8 and 6.1.1.4'
I I -0.4742 1.8119 'International Tables Vol C Tables 4.2.6.8 and 6.1.1.4'

loop_
_geom_angle_atom_site_label_1
_geom_angle_atom_site_label_2
_geom_angle_atom_site_label_3
_geom_angle
C1 Pd1 C2 38.50(8)
C1 Pd1 C3 68.06(8)
C2 Pd1 C3 37.60(7)
C1 Pd1 P1 92.23(6)
C2 Pd1 P1 125.94(6)
C3 Pd1 P1 160.00(5)
C1 Pd1 I1 163.00(6)
C2 Pd1 I1 126.64(5)
C3 Pd1 I1 94.97(5)
P1 Pd1 I1 104.640(13)
C31 P1 C41 106.52(9)
C31 P1 C21 102.45(9)
C41 P1 C21 102.16(9)
C31 P1 Pd1 111.46(7)
C41 P1 Pd1 108.46(6)
C21 P1 Pd1 124.30(7)
C2 C1 Pd1 71.52(11)
C3 C2 C1 119.44(18)
C3 C2 C8 120.21(18)
C1 C2 C8 118.84(18)
C3 C2 Pd1 73.99(11)
C1 C2 Pd1 69.99(11)
C8 C2 Pd1 115.56(13)
C2 C3 C4 128.41(19)
C2 C3 Pd1 68.42(11)
C4 C3 Pd1 111.12(13)
C7 C4 C5 108.9(2)
C7 C4 C6 108.3(2)
C5 C4 C6 108.6(2)
C7 C4 C3 115.94(18)
C5 C4 C3 108.50(18)
C6 C4 C3 106.46(19)
C13 C8 C9 118.63(19)
C13 C8 C2 118.72(18)
C9 C8 C2 122.65(18)
C10 C9 C8 120.69(19)
C9 C10 C11 120.4(2)
C12 C11 C10 119.5(2)
C11 C12 C13 120.3(2)
C8 C13 C12 120.5(2)
C22 C21 C26 118.98(18)
C22 C21 P1 121.74(15)
C26 C21 P1 119.24(15)
C23 C22 C21 120.61(19)
C24 C23 C22 120.20(19)
C23 C24 C25 119.7(2)
C24 C25 C26 120.3(2)
C25 C26 C21 120.2(2)
C32 C31 C36 118.85(18)
C32 C31 P1 121.78(15)
C36 C31 P1 119.36(15)
C33 C32 C31 120.56(19)
C32 C33 C34 120.1(2)
C35 C34 C33 120.16(19)
C34 C35 C36 119.76(19)
C35 C36 C31 120.58(19)
C46 C41 C42 119.10(19)
C46 C41 P1 124.93(16)
C42 C41 P1 115.97(15)
C43 C42 C41 120.9(2)
C42 C43 C44 119.6(2)
C45 C44 C43 119.9(2)
C44 C45 C46 120.6(2)
C41 C46 C45 119.8(2)

loop_
_geom_bond_atom_site_label_1
_geom_bond_atom_site_label_2
_geom_bond_distance
Pd1 C1 2.143(2)
Pd1 C2 2.1634(19)
Pd1 C3 2.2363(19)
Pd1 P1 2.3214(5)
Pd1 I1 2.6500(3)
P1 C31 1.830(2)
P1 C41 1.832(2)
P1 C21 1.834(2)
C1 C2 1.420(3)
C2 C3 1.419(3)
C2 C8 1.500(3)
C3 C4 1.546(3)
C4 C7 1.536(3)
C4 C5 1.538(3)
C4 C6 1.539(3)
C8 C13 1.395(3)
C8 C9 1.398(3)
C9 C10 1.388(3)
C10 C11 1.390(3)
C11 C12 1.387(3)
C12 C13 1.396(3)
C21 C22 1.395(3)
C21 C26 1.400(3)
C22 C23 1.390(3)
C23 C24 1.387(3)
C24 C25 1.391(3)
C25 C26 1.392(3)
C31 C32 1.402(3)
C31 C36 1.402(3)
C32 C33 1.387(3)
C33 C34 1.394(3)
C34 C35 1.392(3)
C35 C36 1.393(3)
C41 C46 1.394(3)
C41 C42 1.404(3)
C42 C43 1.391(3)
C43 C44 1.392(3)
C44 C45 1.391(3)
C45 C46 1.399(3)
